data_2239442
loop_
_publ_author_name
'\"Onc\"uo\(glu, Serkan'
'Dilek, Nefise'
'Erg\"un, Yavuz'
'H\"okelek, Tuncer'

_publ_section_title
;
 (4,9-Dimethyl-9<i>H</i>-carbazol-3-yl)methanol
;
_journal_coeditor_code SU2701
_journal_issue 3
_journal_name_full 'Acta Crystallographica Section E'
_journal_page_first o346
_journal_page_last o347
_journal_paper_doi 10.1107/S1600536814003845
_journal_volume 70
_journal_year 2014
_chemical_formula_iupac 'C15 H15 N O'
_chemical_formula_moiety 'C15 H15 N O'
_chemical_formula_sum 'C15 H15 N O'
_chemical_formula_weight 225.28
_chemical_name_systematic
;
(4,9-Dimethyl-9<i>H</i>-carbazol-3-yl)methanol
;
_space_group_IT_number 14
_symmetry_cell_setting monoclinic
_symmetry_space_group_name_Hall '-P 2yn'
_symmetry_space_group_name_H-M 'P 1 21/n 1'
_atom_sites_solution_hydrogens geom
_atom_sites_solution_primary direct
_atom_sites_solution_secondary difmap
_audit_creation_method SHELXL-97
_cell_angle_alpha 90.00
_cell_angle_beta 95.453(4)
_cell_angle_gamma 90.00
_cell_formula_units_Z 4
_cell_length_a 14.4728(4)
_cell_length_b 5.4554(3)
_cell_length_c 15.0906(4)
_cell_measurement_reflns_used 6741
_cell_measurement_temperature 296(2)
_cell_measurement_theta_max 28.21
_cell_measurement_theta_min 2.71
_cell_volume 1186.08(8)
_computing_cell_refinement '<i>SAINT</i> (Bruker, 2007)'
_computing_data_collection '<i>APEX2</i> (Bruker, 2007)'
_computing_data_reduction '<i>SAINT</i> (Bruker, 2007)'
_computing_molecular_graphics '<i>ORTEP-3 for Windows</i> (Farrugia, 2012)'
_computing_publication_material 'WinGX (Farrugia, 2012) and PLATON (Spek, 2009)'
_computing_structure_refinement '<i>SHELXL97</i> (Sheldrick, 2008)'
_computing_structure_solution '<i>SHELXS97</i> (Sheldrick, 2008)'
_diffrn_ambient_temperature 296(2)
_diffrn_measured_fraction_theta_full 0.991
_diffrn_measured_fraction_theta_max 0.991
_diffrn_measurement_device_type 'Bruker SMART BREEZE CCD'
_diffrn_measurement_method '\f and \w scans'
_diffrn_radiation_monochromator graphite
_diffrn_radiation_source 'fine-focus sealed tube'
_diffrn_radiation_type MoK\a
_diffrn_radiation_wavelength 0.71073
_diffrn_reflns_av_R_equivalents 0.032
_diffrn_reflns_av_sigmaI/netI 0.0487
_diffrn_reflns_limit_h_max 17
_diffrn_reflns_limit_h_min -18
_diffrn_reflns_limit_k_max 6
_diffrn_reflns_limit_k_min -6
_diffrn_reflns_limit_l_max 18
_diffrn_reflns_limit_l_min -18
_diffrn_reflns_number 11615
_diffrn_reflns_theta_full 26.36
_diffrn_reflns_theta_max 26.36
_diffrn_reflns_theta_min 1.86
_exptl_absorpt_coefficient_mu 0.079
_exptl_absorpt_correction_T_max 0.9898
_exptl_absorpt_correction_T_min 0.9654
_exptl_absorpt_correction_type multi-scan
_exptl_absorpt_process_details '(<i>SADABS</i>; Bruker, 2007)'
_exptl_crystal_colour colourless
_exptl_crystal_density_diffrn 1.262
_exptl_crystal_density_method 'not measured'
_exptl_crystal_description block
_exptl_crystal_F_000 480
_exptl_crystal_size_max 0.45
_exptl_crystal_size_mid 0.36
_exptl_crystal_size_min 0.13
_refine_diff_density_max 0.301
_refine_diff_density_min -0.269
_refine_ls_extinction_method none
_refine_ls_goodness_of_fit_ref 1.160
_refine_ls_hydrogen_treatment mixed
_refine_ls_matrix_type full
_refine_ls_number_parameters 161
_refine_ls_number_reflns 11615
_refine_ls_number_restraints 0
_refine_ls_restrained_S_all 1.160
_refine_ls_R_factor_all 0.0873
_refine_ls_R_factor_gt 0.0790
_refine_ls_shift/su_max 0.000
_refine_ls_shift/su_mean 0.000
_refine_ls_structure_factor_coef Fsqd
_refine_ls_weighting_details 'calc w=1/[\s^2^(Fo^2^)+(0.0293P)^2^+3.1387P] where P=(Fo^2^+2Fc^2^)/3'
_refine_ls_weighting_scheme calc
_refine_ls_wR_factor_gt 0.2105
_refine_ls_wR_factor_ref 0.2139
_reflns_number_gt 9784
_reflns_number_total 11615
_reflns_threshold_expression I>2\s(I)
_cod_data_source_file su2701sup1.cif
_cod_data_source_block I
_cod_original_sg_symbol_H-M 'P 21/n'
_cod_database_code 2239442
_cod_database_fobs_code 2239442

loop_
_symmetry_equiv_pos_as_xyz
'x, y, z'
'-x+1/2, y+1/2, -z+1/2'
'-x, -y, -z'
'x-1/2, -y-1/2, z-1/2'

loop_
_atom_site_type_symbol
_atom_site_label
_atom_site_fract_x
_atom_site_fract_y
_atom_site_fract_z
_atom_site_U_iso_or_equiv
_atom_site_adp_type
_atom_site_calc_flag
_atom_site_refinement_flags
_atom_site_occupancy
_atom_site_symmetry_multiplicity
O O1 1.23676(10) 1.1637(3) 0.78082(11) 0.0647(4) Uani d . 1 1
H H1A 1.262(2) 1.285(6) 0.7532(18) 0.115(11) Uiso d . 1 1
C C1 1.00323(13) 0.7254(3) 0.89293(11) 0.0435(4) Uani d . 1 1
H H1 0.9915 0.6531 0.9465 0.052 Uiso calc R 1 1
C C2 1.06557(13) 0.9145(3) 0.89012(11) 0.0449(4) Uani d . 1 1
H H2 1.0966 0.9690 0.9433 0.054 Uiso calc R 1 1
C C3 1.08440(12) 1.0289(3) 0.81060(11) 0.0416(4) Uani d . 1 1
C C4 1.03968(12) 0.9504(3) 0.72954(11) 0.0379(4) Uani d . 1 1
C C4A 0.97556(12) 0.7560(3) 0.73093(10) 0.0361(4) Uani d . 1 1
C C5 0.90173(14) 0.6439(4) 0.56991(11) 0.0503(5) Uani d . 1 1
H H5 0.9309 0.7656 0.5396 0.060 Uiso calc R 1 1
C C5A 0.91717(12) 0.6257(3) 0.66236(10) 0.0377(4) Uani d . 1 1
C C6 0.84282(16) 0.4795(4) 0.52398(13) 0.0604(6) Uani d . 1 1
H H6 0.8332 0.4883 0.4622 0.072 Uiso calc R 1 1
C C7 0.79780(15) 0.3012(4) 0.56927(13) 0.0612(6) Uani d . 1 1
H H7 0.7582 0.1924 0.5370 0.073 Uiso calc R 1 1
C C8 0.80997(14) 0.2801(3) 0.66092(13) 0.0510(5) Uani d . 1 1
H H8 0.7793 0.1603 0.6908 0.061 Uiso calc R 1 1
C C8A 0.86991(12) 0.4451(3) 0.70644(11) 0.0381(4) Uani d . 1 1
N N9 0.89428(10) 0.4597(3) 0.79697(9) 0.0404(4) Uani d . 1 1
C C9A 0.95842(12) 0.6465(3) 0.81262(10) 0.0368(4) Uani d . 1 1
C C10 0.86281(14) 0.2951(3) 0.86346(12) 0.0506(5) Uani d . 1 1
H H10B 0.9017 0.1524 0.8682 0.076 Uiso calc R 1 1
H H10A 0.7999 0.2470 0.8462 0.076 Uiso calc R 1 1
H H10C 0.8660 0.3772 0.9199 0.076 Uiso calc R 1 1
C C11 1.05756(14) 1.0659(3) 0.64152(11) 0.0507(5) Uani d . 1 1
H H11B 1.0828 0.9451 0.6043 0.076 Uiso calc R 1 1
H H11C 1.1009 1.1984 0.6519 0.076 Uiso calc R 1 1
H H11A 1.0003 1.1273 0.6125 0.076 Uiso calc R 1 1
C C12 1.15214(14) 1.2370(3) 0.81458(13) 0.0532(5) Uani d . 1 1
H H12A 1.1254 1.3734 0.7798 0.064 Uiso calc R 1 1
H H12B 1.1648 1.2913 0.8757 0.064 Uiso calc R 1 1

loop_
_atom_site_aniso_label
_atom_site_aniso_U_11
_atom_site_aniso_U_22
_atom_site_aniso_U_33
_atom_site_aniso_U_12
_atom_site_aniso_U_13
_atom_site_aniso_U_23
O1 0.0439(9) 0.0484(9) 0.1046(12) -0.0001(7) 0.0218(8) -0.0003(8)
C1 0.0526(12) 0.0403(10) 0.0373(9) 0.0063(9) 0.0031(8) 0.0124(7)
C2 0.0461(11) 0.0471(11) 0.0405(10) 0.0013(9) -0.0008(8) 0.0021(7)
C3 0.0398(11) 0.0368(10) 0.0490(10) 0.0027(8) 0.0091(8) 0.0026(7)
C4 0.0374(10) 0.0329(9) 0.0441(9) 0.0073(7) 0.0081(7) 0.0061(7)
C4A 0.0376(10) 0.0352(9) 0.0360(8) 0.0067(7) 0.0059(7) 0.0068(6)
C5 0.0604(13) 0.0480(11) 0.0433(10) 0.0013(10) 0.0085(9) 0.0067(8)
C5A 0.0364(10) 0.0342(9) 0.0431(9) 0.0068(7) 0.0063(7) 0.0037(7)
C6 0.0760(16) 0.0627(14) 0.0408(10) -0.0055(12) -0.0029(10) -0.0011(9)
C7 0.0618(14) 0.0605(14) 0.0599(13) -0.0065(11) -0.0013(10) -0.0118(10)
C8 0.0517(13) 0.0423(11) 0.0597(12) -0.0045(9) 0.0100(9) 0.0060(8)
C8A 0.0349(10) 0.0352(9) 0.0445(9) 0.0034(7) 0.0064(7) 0.0042(7)
N9 0.0416(9) 0.0389(8) 0.0417(8) 0.0001(7) 0.0086(6) 0.0118(6)
C9A 0.0387(10) 0.0335(9) 0.0394(9) 0.0071(8) 0.0097(7) 0.0085(7)
C10 0.0524(12) 0.0474(11) 0.0537(11) 0.0000(9) 0.0136(9) 0.0207(8)
C11 0.0563(13) 0.0472(11) 0.0502(11) -0.0036(9) 0.0135(9) 0.0081(8)
C12 0.0525(13) 0.0382(11) 0.0697(13) -0.0006(9) 0.0107(10) -0.0037(9)

loop_
_atom_type_symbol
_atom_type_description
_atom_type_scat_dispersion_real
_atom_type_scat_dispersion_imag
_atom_type_scat_source
C C 0.0033 0.0016 'International Tables Vol C Tables 4.2.6.8 and 6.1.1.4'
H H 0.0000 0.0000 'International Tables Vol C Tables 4.2.6.8 and 6.1.1.4'
N N 0.0061 0.0033 'International Tables Vol C Tables 4.2.6.8 and 6.1.1.4'
O O 0.0106 0.0060 'International Tables Vol C Tables 4.2.6.8 and 6.1.1.4'

loop_
_geom_angle_atom_site_label_1
_geom_angle_atom_site_label_2
_geom_angle_atom_site_label_3
_geom_angle
C12 O1 H1A 111.3(19)
C2 C1 C9A 117.38(15)
C2 C1 H1 121.3
C9A C1 H1 121.3
C1 C2 C3 122.84(16)
C1 C2 H2 118.6
C3 C2 H2 118.6
C2 C3 C12 118.88(17)
C4 C3 C2 120.12(16)
C4 C3 C12 121.00(15)
C3 C4 C4A 117.94(14)
C3 C4 C11 122.51(16)
C4A C4 C11 119.55(15)
C4 C4A C5A 133.96(14)
C4 C4A C9A 120.08(15)
C9A C4A C5A 105.96(15)
C5A C5 H5 120.4
C6 C5 C5A 119.29(18)
C6 C5 H5 120.4
C5 C5A C4A 134.60(16)
C5 C5A C8A 119.02(16)
C8A C5A C4A 106.38(14)
C5 C6 C7 120.39(18)
C5 C6 H6 119.8
C7 C6 H6 119.8
C6 C7 H7 119.0
C8 C7 C6 122.03(19)
C8 C7 H7 119.0
C7 C8 C8A 117.13(17)
C7 C8 H8 121.4
C8A C8 H8 121.4
N9 C8A C8 128.11(15)
N9 C8A C5A 109.77(15)
C8 C8A C5A 122.11(16)
C8A N9 C9A 108.42(12)
C8A N9 C10 125.50(15)
C9A N9 C10 125.95(14)
N9 C9A C1 128.90(14)
N9 C9A C4A 109.46(14)
C1 C9A C4A 121.64(16)
N9 C10 H10A 109.5
N9 C10 H10B 109.5
N9 C10 H10C 109.5
H10A C10 H10C 109.5
H10B C10 H10A 109.5
H10B C10 H10C 109.5
C4 C11 H11A 109.5
C4 C11 H11B 109.5
C4 C11 H11C 109.5
H11B C11 H11A 109.5
H11B C11 H11C 109.5
H11C C11 H11A 109.5
O1 C12 C3 110.74(15)
O1 C12 H12A 109.5
O1 C12 H12B 109.5
C3 C12 H12A 109.5
C3 C12 H12B 109.5
H12A C12 H12B 108.1

loop_
_geom_bond_atom_site_label_1
_geom_bond_atom_site_label_2
_geom_bond_distance
O1 C12 1.427(2)
O1 H1A 0.88(3)
C1 C2 1.374(3)
C1 H1 0.9300
C2 C3 1.402(2)
C2 H2 0.9300
C3 C12 1.497(3)
C4 C3 1.396(2)
C4 C4A 1.411(2)
C4 C11 1.514(2)
C5 C6 1.378(3)
C5 H5 0.9300
C5A C4A 1.457(2)
C5A C5 1.395(2)
C5A C8A 1.403(2)
C6 C7 1.387(3)
C6 H6 0.9300
C7 H7 0.9300
C8 C7 1.382(3)
C8 H8 0.9300
C8A C8 1.386(3)
N9 C8A 1.380(2)
N9 C9A 1.383(2)
N9 C10 1.4517(19)
C9A C1 1.387(2)
C9A C4A 1.413(2)
C10 H10A 0.9600
C10 H10B 0.9600
C10 H10C 0.9600
C11 H11A 0.9600
C11 H11B 0.9600
C11 H11C 0.9600
C12 H12A 0.9700
C12 H12B 0.9700

loop_
_geom_hbond_atom_site_label_D
_geom_hbond_atom_site_label_H
_geom_hbond_atom_site_label_A
_geom_hbond_site_symmetry_A
_geom_hbond_distance_DH
_geom_hbond_distance_HA
_geom_hbond_distance_DA
_geom_hbond_angle_DHA
_geom_hbond_publ_flag
O1 H1A O1 2_756 0.88(3) 2.13(3) 2.919(2) 149(3) yes
C10 H10A Cg2 2_555 0.96 2.85 3.697(2) 148 yes
C10 H10B Cg1 1_565 0.96 2.64 3.531(2) 154 yes
C11 H11A Cg2 1_545 0.96 2.77 3.617(2) 147 yes

loop_
_geom_torsion_atom_site_label_1
_geom_torsion_atom_site_label_2
_geom_torsion_atom_site_label_3
_geom_torsion_atom_site_label_4
_geom_torsion
C9A C1 C2 C3 0.5(3)
C1 C2 C3 C4 -0.6(3)
C1 C2 C3 C12 178.80(17)
C2 C3 C12 O1 107.98(19)
C4 C3 C12 O1 -72.7(2)
C4A C4 C3 C2 0.4(2)
C4A C4 C3 C12 -178.98(16)
C11 C4 C3 C2 -179.65(16)
C11 C4 C3 C12 1.0(3)
C3 C4 C4A C5A -179.64(17)
C3 C4 C4A C9A -0.1(2)
C11 C4 C4A C5A 0.4(3)
C11 C4 C4A C9A 179.87(15)
C5A C5 C6 C7 1.4(3)
C5 C5A C4A C4 -0.6(3)
C5 C5A C4A C9A 179.88(19)
C8A C5A C4A C4 178.71(17)
C8A C5A C4A C9A -0.83(18)
C4A C5A C5 C6 177.21(19)
C8A C5A C5 C6 -2.0(3)
C4A C5A C8A N9 1.10(18)
C4A C5A C8A C8 -177.86(16)
C5 C5A C8A N9 -179.48(15)
C5 C5A C8A C8 1.6(3)
C5 C6 C7 C8 -0.2(3)
C8A C8 C7 C6 -0.3(3)
N9 C8A C8 C7 -179.16(17)
C5A C8A C8 C7 -0.4(3)
C9A N9 C8A C5A -0.94(18)
C9A N9 C8A C8 177.93(18)
C10 N9 C8A C5A -176.86(16)
C10 N9 C8A C8 2.0(3)
C8A N9 C9A C1 -178.98(17)
C8A N9 C9A C4A 0.39(18)
C10 N9 C9A C1 -3.1(3)
C10 N9 C9A C4A 176.28(15)
N9 C9A C1 C2 179.05(17)
C4A C9A C1 C2 -0.2(3)
N9 C9A C4A C4 -179.33(14)
N9 C9A C4A C5A 0.29(18)
C1 C9A C4A C4 0.1(2)
C1 C9A C4A C5A 179.70(15)
